data_7028295
loop_
_publ_author_name
'B\"unzli, Andreas M'
'Bolink, Henk J.'
'Constable, Edwin C.'
'Housecroft, Catherine E.'
'Junquera-Hern\'andez, Jos\'e M'
'Neuburger, Markus'
'Ort\'i, Enrique'
'Perteg\'as, Antonio'
'Serrano-P\'erez, Juan J'
'Tordera, Daniel'
'Zampese, Jennifer A.'

_publ_section_title
;
 Thienylpyridine-based cyclometallated iridium(III) complexes and their
 use in solid state light-emitting electrochemical cells.
;
_journal_issue 2
_journal_name_full 'Dalton transactions (Cambridge, England : 2003)'
_journal_page_first 738
_journal_page_last 750
_journal_paper_doi 10.1039/c3dt52622d
_journal_volume 43
_journal_year 2014
_chemical_formula_moiety 'C34 H24 Ir N4 S2, F6 P'
_chemical_formula_sum 'C34 H24 F6 Ir N4 P S2'
_chemical_formula_weight 889.90
_chemical_name_systematic
; 
 ? 
;
_space_group_IT_number 2
_symmetry_cell_setting triclinic
_symmetry_space_group_name_Hall '-P 1'
_symmetry_space_group_name_H-M 'P -1'
_atom_sites_solution_hydrogens geom
_atom_sites_solution_primary direct
_atom_sites_solution_secondary difmap
_audit_creation_method SHELXL-97
_cell_angle_alpha 94.621(4)
_cell_angle_beta 103.208(4)
_cell_angle_gamma 95.953(4)
_cell_formula_units_Z 2
_cell_length_a 9.6280(8)
_cell_length_b 12.2606(10)
_cell_length_c 13.9602(12)
_cell_measurement_reflns_used 9951
_cell_measurement_temperature 123(2)
_cell_measurement_theta_max 35.26
_cell_measurement_theta_min 2.94
_cell_volume 1586.4(2)
_computing_cell_refinement 'Bruker SAINT'
_computing_data_collection 'Bruker APEX2'
_computing_data_reduction 'Bruker SAINT'
_computing_molecular_graphics 'Bruker SHELXTL'
_computing_publication_material 'Bruker SHELXTL'
_computing_structure_refinement 'SHELXL-97 (Sheldrick, 1997)'
_computing_structure_solution 'SHELXS-97 (Sheldrick, 1990)'
_diffrn_ambient_temperature 123(2)
_diffrn_measured_fraction_theta_full 0.993
_diffrn_measured_fraction_theta_max 0.993
_diffrn_measurement_device_type 'Bruker APEX-II CCD'
_diffrn_measurement_method '\f and \w scans'
_diffrn_radiation_monochromator graphite
_diffrn_radiation_source 'fine-focus sealed tube'
_diffrn_radiation_type MoK\a
_diffrn_radiation_wavelength 0.71073
_diffrn_reflns_av_R_equivalents 0.0446
_diffrn_reflns_av_sigmaI/netI 0.0307
_diffrn_reflns_limit_h_max 13
_diffrn_reflns_limit_h_min -13
_diffrn_reflns_limit_k_max 16
_diffrn_reflns_limit_k_min -16
_diffrn_reflns_limit_l_max 19
_diffrn_reflns_limit_l_min -19
_diffrn_reflns_number 43407
_diffrn_reflns_theta_full 29.30
_diffrn_reflns_theta_max 29.30
_diffrn_reflns_theta_min 1.68
_diffrn_standards_number 0
_exptl_absorpt_coefficient_mu 4.459
_exptl_absorpt_correction_T_max 0.5544
_exptl_absorpt_correction_T_min 0.3481
_exptl_absorpt_correction_type multi-scan
_exptl_absorpt_process_details sadabs
_exptl_crystal_colour orange
_exptl_crystal_density_diffrn 1.863
_exptl_crystal_density_method 'not measured'
_exptl_crystal_description Block
_exptl_crystal_F_000 868
_exptl_crystal_size_max 0.30
_exptl_crystal_size_mid 0.15
_exptl_crystal_size_min 0.15
_refine_diff_density_max 0.627
_refine_diff_density_min -0.714
_refine_diff_density_rms 0.121
_refine_ls_extinction_method none
_refine_ls_goodness_of_fit_ref 1.095
_refine_ls_hydrogen_treatment constr
_refine_ls_matrix_type full
_refine_ls_number_parameters 433
_refine_ls_number_reflns 8611
_refine_ls_number_restraints 0
_refine_ls_restrained_S_all 1.095
_refine_ls_R_factor_all 0.0196
_refine_ls_R_factor_gt 0.0183
_refine_ls_shift/su_max 0.004
_refine_ls_shift/su_mean 0.000
_refine_ls_structure_factor_coef Fsqd
_refine_ls_weighting_details 'calc w=1/[\s^2^(Fo^2^)+(0.0167P)^2^+1.2498P] where P=(Fo^2^+2Fc^2^)/3'
_refine_ls_weighting_scheme calc
_refine_ls_wR_factor_gt 0.0473
_refine_ls_wR_factor_ref 0.0498
_reflns_number_gt 8283
_reflns_number_total 8611
_reflns_threshold_expression >2sigma(I)
_cod_data_source_file c3dt52622d.txt
_cod_data_source_block 3s
_cod_depositor_comments
;
The following automatic conversions were performed:

'_symmetry_cell_setting' value 'Triclinic' changed to 'triclinic'
according to
/usr/data/users/saulius/automatic-downloads/current/RSC/lib/dictionaries/cif_core.dic
dictionary named 'cif_core.dic' version 2.4.2 from 2011-04-26.

Automatic conversion script
Id: cif_fix_values 2281 2013-09-26 08:29:07Z andrius 
;
_cod_original_sg_symbol_Hall -P1
_cod_original_sg_symbol_H-M P-1
_cod_database_code 7028295

loop_
_symmetry_equiv_pos_as_xyz
'x, y, z'
'-x, -y, -z'

loop_
_atom_site_label
_atom_site_type_symbol
_atom_site_fract_x
_atom_site_fract_y
_atom_site_fract_z
_atom_site_U_iso_or_equiv
_atom_site_adp_type
_atom_site_occupancy
_atom_site_symmetry_multiplicity
_atom_site_calc_flag
_atom_site_refinement_flags
Ir1 Ir 0.688365(8) 0.787114(6) 0.750361(5) 0.01169(3) Uani 1 1 d .
N1 N 0.6617(2) 0.84714(15) 0.60943(14) 0.0161(3) Uani 1 1 d .
N2 N 0.5391(2) 0.65758(14) 0.65051(13) 0.0150(3) Uani 1 1 d .
C1 C 0.7415(3) 0.93561(18) 0.58944(17) 0.0206(4) Uani 1 1 d .
H1A H 0.8203 0.9718 0.6398 0.025 Uiso 1 1 calc R
C2 C 0.7121(3) 0.9753(2) 0.49800(19) 0.0278(5) Uani 1 1 d .
H2A H 0.7709 1.0368 0.4850 0.033 Uiso 1 1 calc R
C3 C 0.5956(3) 0.9237(2) 0.4259(2) 0.0322(6) Uani 1 1 d .
H3A H 0.5720 0.9507 0.3631 0.039 Uiso 1 1 calc R
C4 C 0.5135(3) 0.8327(2) 0.44564(19) 0.0271(5) Uani 1 1 d .
H4A H 0.4335 0.7962 0.3964 0.033 Uiso 1 1 calc R
C5 C 0.5495(2) 0.79546(18) 0.53820(16) 0.0180(4) Uani 1 1 d .
C6 C 0.4740(2) 0.69528(17) 0.56425(15) 0.0160(4) Uani 1 1 d .
C7 C 0.3461(2) 0.64219(19) 0.50399(17) 0.0205(4) Uani 1 1 d .
H7A H 0.3011 0.6719 0.4457 0.025 Uiso 1 1 calc R
C8 C 0.2847(3) 0.5450(2) 0.53006(18) 0.0230(5) Uani 1 1 d .
H8A H 0.1947 0.5091 0.4916 0.028 Uiso 1 1 calc R
C9 C 0.3561(3) 0.50119(19) 0.61255(17) 0.0207(4) Uani 1 1 d .
H9A H 0.3185 0.4324 0.6291 0.025 Uiso 1 1 calc R
C10 C 0.4839(2) 0.55840(17) 0.67160(16) 0.0158(4) Uani 1 1 d .
C11 C 0.5639(2) 0.50454(16) 0.75452(16) 0.0163(4) Uani 1 1 d .
C12 C 0.6884(3) 0.46097(18) 0.74457(17) 0.0195(4) Uani 1 1 d .
H12A H 0.7275 0.4746 0.6894 0.023 Uiso 1 1 calc R
C13 C 0.7554(3) 0.39769(19) 0.81505(18) 0.0234(5) Uani 1 1 d .
H13A H 0.8384 0.3657 0.8070 0.028 Uiso 1 1 calc R
C14 C 0.7010(3) 0.38116(19) 0.89752(19) 0.0253(5) Uani 1 1 d .
H14A H 0.7479 0.3390 0.9465 0.030 Uiso 1 1 calc R
C15 C 0.5790(3) 0.4258(2) 0.90842(18) 0.0252(5) Uani 1 1 d .
H15A H 0.5430 0.4154 0.9654 0.030 Uiso 1 1 calc R
C16 C 0.5089(3) 0.48594(19) 0.83618(18) 0.0218(4) Uani 1 1 d .
H16A H 0.4231 0.5144 0.8427 0.026 Uiso 1 1 calc R
N3 N 0.5262(2) 0.87654(15) 0.77430(14) 0.0164(3) Uani 1 1 d .
C17 C 0.3835(2) 0.8436(2) 0.74481(18) 0.0225(5) Uani 1 1 d .
H17A H 0.3515 0.7715 0.7116 0.027 Uiso 1 1 calc R
C18 C 0.2821(3) 0.9099(2) 0.7608(2) 0.0318(6) Uani 1 1 d .
H18A H 0.1824 0.8844 0.7378 0.038 Uiso 1 1 calc R
C19 C 0.3281(3) 1.0147(2) 0.8111(2) 0.0332(6) Uani 1 1 d .
H19A H 0.2601 1.0618 0.8232 0.040 Uiso 1 1 calc R
C20 C 0.4734(3) 1.0495(2) 0.8431(2) 0.0271(5) Uani 1 1 d .
H20A H 0.5064 1.1206 0.8782 0.033 Uiso 1 1 calc R
C21 C 0.5722(2) 0.97991(18) 0.82379(17) 0.0187(4) Uani 1 1 d .
C22 C 0.7264(2) 1.00381(17) 0.84975(17) 0.0188(4) Uani 1 1 d .
C23 C 0.8056(2) 0.92449(17) 0.82402(16) 0.0152(4) Uani 1 1 d .
C24 C 0.9556(2) 0.96179(18) 0.85513(17) 0.0204(4) Uani 1 1 d .
H24A H 1.0281 0.9182 0.8451 0.025 Uiso 1 1 calc R
C25 C 0.9841(3) 1.0673(2) 0.9010(2) 0.0255(5) Uani 1 1 d .
H25A H 1.0784 1.1051 0.9259 0.031 Uiso 1 1 calc R
S1 S 0.83179(7) 1.12376(5) 0.90876(5) 0.02624(12) Uani 1 1 d .
N4 N 0.8634(2) 0.70745(14) 0.74621(13) 0.0142(3) Uani 1 1 d .
C26 C 0.9215(2) 0.69515(18) 0.66735(16) 0.0181(4) Uani 1 1 d .
H26A H 0.8814 0.7273 0.6092 0.022 Uiso 1 1 calc R
C27 C 1.0373(3) 0.6376(2) 0.66826(18) 0.0235(5) Uani 1 1 d .
H27A H 1.0756 0.6294 0.6115 0.028 Uiso 1 1 calc R
C28 C 1.0972(3) 0.5915(2) 0.75376(19) 0.0254(5) Uani 1 1 d .
H28A H 1.1761 0.5505 0.7557 0.031 Uiso 1 1 calc R
C29 C 1.0410(3) 0.60584(19) 0.83518(18) 0.0221(4) Uani 1 1 d .
H29A H 1.0828 0.5764 0.8945 0.026 Uiso 1 1 calc R
C30 C 0.9230(2) 0.66346(17) 0.83093(16) 0.0161(4) Uani 1 1 d .
C31 C 0.8464(2) 0.68083(17) 0.90671(15) 0.0159(4) Uani 1 1 d .
C32 C 0.7239(2) 0.73215(17) 0.88456(15) 0.0148(4) Uani 1 1 d .
C33 C 0.6638(2) 0.74382(18) 0.96878(16) 0.0187(4) Uani 1 1 d .
H33A H 0.5796 0.7778 0.9689 0.022 Uiso 1 1 calc R
C34 C 0.7396(3) 0.70123(19) 1.04888(17) 0.0219(5) Uani 1 1 d .
H34A H 0.7136 0.7022 1.1106 0.026 Uiso 1 1 calc R
S2 S 0.88674(6) 0.64585(4) 1.02656(4) 0.02040(11) Uani 1 1 d .
P1 P -0.03215(8) 0.75037(6) 0.38434(5) 0.02666(13) Uani 1 1 d .
F10 F -0.1270(3) 0.6974(2) 0.27907(14) 0.0623(6) Uani 1 1 d .
F11 F -0.0088(2) 0.62869(14) 0.41389(14) 0.0441(4) Uani 1 1 d .
F12 F 0.1105(2) 0.7578(2) 0.34485(15) 0.0577(6) Uani 1 1 d .
F13 F -0.17303(19) 0.74202(15) 0.42763(15) 0.0427(4) Uani 1 1 d .
F14 F -0.0555(2) 0.87073(16) 0.35664(17) 0.0536(5) Uani 1 1 d .
F15 F 0.0625(2) 0.79831(15) 0.49237(13) 0.0453(5) Uani 1 1 d .

loop_
_atom_site_aniso_label
_atom_site_aniso_U_11
_atom_site_aniso_U_22
_atom_site_aniso_U_33
_atom_site_aniso_U_23
_atom_site_aniso_U_13
_atom_site_aniso_U_12
Ir1 0.01236(4) 0.01065(4) 0.01175(4) 0.00131(3) 0.00244(3) 0.00095(3)
N1 0.0174(9) 0.0160(8) 0.0161(8) 0.0044(7) 0.0046(7) 0.0041(7)
N2 0.0157(8) 0.0136(8) 0.0154(8) 0.0006(6) 0.0036(7) 0.0025(6)
C1 0.0227(11) 0.0184(10) 0.0219(11) 0.0060(8) 0.0071(9) 0.0013(8)
C2 0.0323(13) 0.0237(11) 0.0290(13) 0.0125(10) 0.0085(11) 0.0009(10)
C3 0.0397(15) 0.0335(14) 0.0234(12) 0.0162(11) 0.0040(11) 0.0030(11)
C4 0.0289(13) 0.0285(12) 0.0212(11) 0.0072(9) -0.0007(10) 0.0029(10)
C5 0.0198(10) 0.0181(10) 0.0164(10) 0.0031(8) 0.0037(8) 0.0045(8)
C6 0.0177(10) 0.0156(9) 0.0143(9) 0.0000(7) 0.0031(8) 0.0034(8)
C7 0.0194(11) 0.0237(11) 0.0163(10) -0.0003(8) 0.0000(8) 0.0045(8)
C8 0.0183(11) 0.0243(11) 0.0227(11) -0.0039(9) 0.0013(9) -0.0016(9)
C9 0.0197(11) 0.0181(10) 0.0219(11) -0.0014(8) 0.0037(9) -0.0031(8)
C10 0.0163(10) 0.0140(9) 0.0178(10) 0.0014(7) 0.0053(8) 0.0018(7)
C11 0.0183(10) 0.0115(9) 0.0170(10) 0.0007(7) 0.0013(8) -0.0006(7)
C12 0.0221(11) 0.0168(10) 0.0192(10) -0.0020(8) 0.0051(9) 0.0027(8)
C13 0.0244(12) 0.0191(10) 0.0248(11) -0.0023(9) 0.0010(9) 0.0079(9)
C14 0.0315(13) 0.0165(10) 0.0247(12) 0.0040(9) -0.0013(10) 0.0040(9)
C15 0.0289(13) 0.0250(11) 0.0224(11) 0.0079(9) 0.0075(10) -0.0001(9)
C16 0.0195(11) 0.0239(11) 0.0232(11) 0.0069(9) 0.0063(9) 0.0022(9)
N3 0.0151(9) 0.0171(8) 0.0175(8) 0.0016(7) 0.0042(7) 0.0031(7)
C17 0.0162(11) 0.0244(11) 0.0261(12) -0.0026(9) 0.0065(9) 0.0002(8)
C18 0.0198(12) 0.0339(14) 0.0420(16) -0.0035(12) 0.0107(11) 0.0036(10)
C19 0.0249(13) 0.0302(13) 0.0463(16) -0.0058(12) 0.0129(12) 0.0097(10)
C20 0.0245(12) 0.0218(11) 0.0348(14) -0.0055(10) 0.0075(10) 0.0073(9)
C21 0.0177(10) 0.0171(10) 0.0214(10) 0.0000(8) 0.0048(8) 0.0041(8)
C22 0.0193(11) 0.0148(9) 0.0200(10) -0.0010(8) 0.0017(8) 0.0011(8)
C23 0.0154(10) 0.0136(9) 0.0160(9) 0.0011(7) 0.0033(8) 0.0007(7)
C24 0.0185(11) 0.0170(10) 0.0249(11) -0.0002(8) 0.0056(9) -0.0009(8)
C25 0.0205(12) 0.0192(11) 0.0336(13) -0.0025(9) 0.0039(10) -0.0024(9)
S1 0.0242(3) 0.0145(2) 0.0356(3) -0.0065(2) 0.0017(2) 0.0012(2)
N4 0.0142(8) 0.0133(8) 0.0144(8) 0.0000(6) 0.0025(6) 0.0011(6)
C26 0.0181(10) 0.0185(10) 0.0171(10) -0.0013(8) 0.0045(8) 0.0015(8)
C27 0.0226(12) 0.0238(11) 0.0256(12) -0.0013(9) 0.0088(9) 0.0054(9)
C28 0.0197(11) 0.0248(12) 0.0315(13) 0.0012(10) 0.0032(10) 0.0092(9)
C29 0.0207(11) 0.0199(10) 0.0239(11) 0.0033(9) 0.0000(9) 0.0057(8)
C30 0.0175(10) 0.0129(9) 0.0160(10) 0.0012(7) 0.0006(8) 0.0005(7)
C31 0.0183(10) 0.0139(9) 0.0137(9) 0.0023(7) 0.0006(8) 0.0001(7)
C32 0.0164(10) 0.0127(9) 0.0132(9) 0.0005(7) 0.0014(8) -0.0027(7)
C33 0.0196(11) 0.0191(10) 0.0164(10) 0.0005(8) 0.0043(8) -0.0016(8)
C34 0.0256(12) 0.0216(11) 0.0173(10) 0.0017(8) 0.0064(9) -0.0045(9)
S2 0.0252(3) 0.0181(2) 0.0149(2) 0.00471(19) -0.0010(2) -0.0002(2)
P1 0.0272(3) 0.0292(3) 0.0231(3) 0.0045(2) 0.0038(3) 0.0053(3)
F10 0.0709(15) 0.0766(15) 0.0263(9) -0.0007(10) -0.0162(10) 0.0161(12)
F11 0.0524(11) 0.0300(9) 0.0432(10) 0.0022(7) -0.0046(8) 0.0111(8)
F12 0.0439(11) 0.0978(17) 0.0463(11) 0.0294(11) 0.0249(9) 0.0289(11)
F13 0.0334(9) 0.0371(9) 0.0605(12) 0.0072(8) 0.0184(9) 0.0008(7)
F14 0.0500(12) 0.0388(10) 0.0796(15) 0.0312(10) 0.0203(11) 0.0104(9)
F15 0.0534(11) 0.0423(10) 0.0303(9) -0.0011(7) 0.0037(8) -0.0213(8)

loop_
_atom_type_symbol
_atom_type_description
_atom_type_scat_dispersion_real
_atom_type_scat_dispersion_imag
_atom_type_scat_source
C C 0.0033 0.0016 'International Tables Vol C Tables 4.2.6.8 and 6.1.1.4'
H H 0.0000 0.0000 'International Tables Vol C Tables 4.2.6.8 and 6.1.1.4'
N N 0.0061 0.0033 'International Tables Vol C Tables 4.2.6.8 and 6.1.1.4'
F F 0.0171 0.0103 'International Tables Vol C Tables 4.2.6.8 and 6.1.1.4'
P P 0.1023 0.0942 'International Tables Vol C Tables 4.2.6.8 and 6.1.1.4'
S S 0.1246 0.1234 'International Tables Vol C Tables 4.2.6.8 and 6.1.1.4'
Ir Ir -1.4442 7.9887 'International Tables Vol C Tables 4.2.6.8 and 6.1.1.4'

loop_
_geom_angle_atom_site_label_1
_geom_angle_atom_site_label_2
_geom_angle_atom_site_label_3
_geom_angle
C23 Ir1 C32 83.77(8)
C23 Ir1 N4 93.88(8)
C32 Ir1 N4 80.11(8)
C23 Ir1 N3 79.98(8)
C32 Ir1 N3 94.13(8)
N4 Ir1 N3 172.06(7)
C23 Ir1 N1 94.62(8)
C32 Ir1 N1 177.24(7)
N4 Ir1 N1 97.80(7)
N3 Ir1 N1 87.78(7)
C23 Ir1 N2 169.01(8)
C32 Ir1 N2 105.69(7)
N4 Ir1 N2 93.30(7)
N3 Ir1 N2 93.53(7)
N1 Ir1 N2 76.15(7)
C1 N1 C5 119.24(19)
C1 N1 Ir1 124.83(16)
C5 N1 Ir1 115.76(14)
C10 N2 C6 118.02(19)
C10 N2 Ir1 128.39(15)
C6 N2 Ir1 111.91(13)
N1 C1 C2 122.0(2)
N1 C1 H1A 119.0
C2 C1 H1A 119.0
C3 C2 C1 118.6(2)
C3 C2 H2A 120.7
C1 C2 H2A 120.7
C2 C3 C4 119.7(2)
C2 C3 H3A 120.1
C4 C3 H3A 120.1
C3 C4 C5 119.1(2)
C3 C4 H4A 120.5
C5 C4 H4A 120.5
N1 C5 C4 121.3(2)
N1 C5 C6 115.61(18)
C4 C5 C6 123.1(2)
N2 C6 C7 122.3(2)
N2 C6 C5 115.80(19)
C7 C6 C5 121.9(2)
C6 C7 C8 119.0(2)
C6 C7 H7A 120.5
C8 C7 H7A 120.5
C9 C8 C7 119.1(2)
C9 C8 H8A 120.5
C7 C8 H8A 120.5
C8 C9 C10 119.7(2)
C8 C9 H9A 120.1
C10 C9 H9A 120.1
N2 C10 C9 121.4(2)
N2 C10 C11 120.27(19)
C9 C10 C11 118.15(19)
C16 C11 C12 119.6(2)
C16 C11 C10 121.3(2)
C12 C11 C10 118.72(19)
C13 C12 C11 120.1(2)
C13 C12 H12A 119.9
C11 C12 H12A 119.9
C12 C13 C14 119.8(2)
C12 C13 H13A 120.1
C14 C13 H13A 120.1
C15 C14 C13 120.2(2)
C15 C14 H14A 119.9
C13 C14 H14A 119.9
C14 C15 C16 120.0(2)
C14 C15 H15A 120.0
C16 C15 H15A 120.0
C11 C16 C15 120.2(2)
C11 C16 H16A 119.9
C15 C16 H16A 119.9
C17 N3 C21 118.48(19)
C17 N3 Ir1 126.48(16)
C21 N3 Ir1 115.02(15)
N3 C17 C18 122.9(2)
N3 C17 H17A 118.6
C18 C17 H17A 118.6
C17 C18 C19 118.9(2)
C17 C18 H18A 120.5
C19 C18 H18A 120.5
C20 C19 C18 119.2(2)
C20 C19 H19A 120.4
C18 C19 H19A 120.4
C19 C20 C21 119.8(2)
C19 C20 H20A 120.1
C21 C20 H20A 120.1
N3 C21 C20 120.8(2)
N3 C21 C22 112.22(19)
C20 C21 C22 127.0(2)
C23 C22 C21 118.4(2)
C23 C22 S1 112.85(17)
C21 C22 S1 128.69(17)
C22 C23 C24 111.02(19)
C22 C23 Ir1 114.31(16)
C24 C23 Ir1 134.65(16)
C25 C24 C23 112.7(2)
C25 C24 H24A 123.7
C23 C24 H24A 123.7
C24 C25 S1 112.70(19)
C24 C25 H25A 123.7
S1 C25 H25A 123.7
C25 S1 C22 90.75(11)
C26 N4 C30 119.11(19)
C26 N4 Ir1 125.01(15)
C30 N4 Ir1 115.87(14)
N4 C26 C27 122.2(2)
N4 C26 H26A 118.9
C27 C26 H26A 118.9
C26 C27 C28 118.9(2)
C26 C27 H27A 120.5
C28 C27 H27A 120.5
C29 C28 C27 119.3(2)
C29 C28 H28A 120.3
C27 C28 H28A 120.3
C28 C29 C30 120.0(2)
C28 C29 H29A 120.0
C30 C29 H29A 120.0
N4 C30 C29 120.4(2)
N4 C30 C31 112.27(19)
C29 C30 C31 127.3(2)
C32 C31 C30 118.20(19)
C32 C31 S2 113.22(16)
C30 C31 S2 128.58(17)
C31 C32 C33 110.33(19)
C31 C32 Ir1 113.25(15)
C33 C32 Ir1 135.91(17)
C34 C33 C32 113.1(2)
C34 C33 H33A 123.4
C32 C33 H33A 123.4
C33 C34 S2 112.86(18)
C33 C34 H34A 123.6
S2 C34 H34A 123.6
C34 S2 C31 90.45(11)
F14 P1 F10 91.40(13)
F14 P1 F12 90.18(11)
F10 P1 F12 91.70(13)
F14 P1 F15 91.12(12)
F10 P1 F15 177.35(12)
F12 P1 F15 89.13(12)
F14 P1 F13 90.86(10)
F10 P1 F13 89.85(12)
F12 P1 F13 178.11(11)
F15 P1 F13 89.28(11)
F14 P1 F11 179.23(12)
F10 P1 F11 89.17(11)
F12 P1 F11 90.33(12)
F15 P1 F11 88.30(10)
F13 P1 F11 88.62(10)

loop_
_geom_bond_atom_site_label_1
_geom_bond_atom_site_label_2
_geom_bond_distance
Ir1 C23 1.991(2)
Ir1 C32 2.010(2)
Ir1 N4 2.0430(18)
Ir1 N3 2.0703(18)
Ir1 N1 2.1260(18)
Ir1 N2 2.1875(18)
N1 C1 1.349(3)
N1 C5 1.350(3)
N2 C10 1.358(3)
N2 C6 1.364(3)
C1 C2 1.382(3)
C1 H1A 0.9500
C2 C3 1.380(4)
C2 H2A 0.9500
C3 C4 1.383(4)
C3 H3A 0.9500
C4 C5 1.386(3)
C4 H4A 0.9500
C5 C6 1.475(3)
C6 C7 1.386(3)
C7 C8 1.387(3)
C7 H7A 0.9500
C8 C9 1.379(3)
C8 H8A 0.9500
C9 C10 1.396(3)
C9 H9A 0.9500
C10 C11 1.480(3)
C11 C16 1.387(3)
C11 C12 1.392(3)
C12 C13 1.387(3)
C12 H12A 0.9500
C13 C14 1.390(4)
C13 H13A 0.9500
C14 C15 1.380(4)
C14 H14A 0.9500
C15 C16 1.389(3)
C15 H15A 0.9500
C16 H16A 0.9500
N3 C17 1.349(3)
N3 C21 1.372(3)
C17 C18 1.378(3)
C17 H17A 0.9500
C18 C19 1.391(4)
C18 H18A 0.9500
C19 C20 1.378(4)
C19 H19A 0.9500
C20 C21 1.398(3)
C20 H20A 0.9500
C21 C22 1.438(3)
C22 C23 1.371(3)
C22 S1 1.728(2)
C23 C24 1.424(3)
C24 C25 1.369(3)
C24 H24A 0.9500
C25 S1 1.706(3)
C25 H25A 0.9500
N4 C26 1.349(3)
N4 C30 1.370(3)
C26 C27 1.378(3)
C26 H26A 0.9500
C27 C28 1.392(3)
C27 H27A 0.9500
C28 C29 1.372(4)
C28 H28A 0.9500
C29 C30 1.391(3)
C29 H29A 0.9500
C30 C31 1.436(3)
C31 C32 1.379(3)
C31 S2 1.728(2)
C32 C33 1.428(3)
C33 C34 1.363(3)
C33 H33A 0.9500
C34 S2 1.712(3)
C34 H34A 0.9500
P1 F14 1.5808(19)
P1 F10 1.589(2)
P1 F12 1.590(2)
P1 F15 1.6028(19)
P1 F13 1.6035(19)
P1 F11 1.6040(18)
